data_1563338
loop_
_publ_author_name
'Khandar, Ali Akbar'
'Klein, Axel'
'Bakhtiari, Akbar'
'Mahjoub, Ali Reza'
'Pohl, Roland W.H.'

_publ_section_title
;
 Dicarboxylate assisted synthesis of the monoclinic heterometallic
 tetrathiocyanato bridged copper(II) and mercury(II) coordination polymer
 {Cu[Hg(SCN)4]} : Synthesis, structural, vibration, luminescence, EPR
 studies and DFT calculations
;
_journal_issue 2
_journal_name_full 'Journal of Solid State Chemistry'
_journal_page_first 379
_journal_page_last 386
_journal_paper_doi 10.1016/j.jssc.2010.12.012
_journal_volume 184
_journal_year 2011
_chemical_formula_sum 'C4 Cu Hg N4 S4'
_chemical_formula_weight 496.50
_chemical_name_common (CuHg(mu-NCS)4)n
_space_group_IT_number 15
_space_group_name_Hall '-C 2yc'
_space_group_name_H-M_alt 'C 1 2/c 1'
_symmetry_cell_setting monoclinic
_symmetry_space_group_name_H-M 'C 1 2/c 1'
_atom_sites_solution_hydrogens none
_atom_sites_solution_primary direct
_atom_sites_solution_secondary difmap
_audit_creation_method SHELXL-97
_cell_angle_alpha 90.00
_cell_angle_beta 90.000(10)
_cell_angle_gamma 90.00
_cell_formula_units_Z 4
_cell_length_a 9.0084(18)
_cell_length_b 7.6993(19)
_cell_length_c 15.1560(20)
_cell_measurement_reflns_used 1428
_cell_measurement_temperature 293(2)
_cell_measurement_theta_max 28.15
_cell_measurement_theta_min 1.90
_cell_volume 1051.2(4)
_computing_cell_refinement 'X-AREA (STOE & CIE 2001)'
_computing_data_collection 'X-AREA (STOE & CIE 2001)'
_computing_data_reduction 'X-RED (STOE & CIE 2001)'
_computing_molecular_graphics 'DIAMOND, Crystal Impact'
_computing_publication_material 'SHELXL-97 (Sheldrick, 1997)'
_computing_structure_refinement 'SHELXL-97 (Sheldrick, 1997)'
_computing_structure_solution 'SHELXS-97 (Sheldrick, 1997)'
_diffrn_ambient_temperature 293(2)
_diffrn_measured_fraction_theta_full 0.989
_diffrn_measured_fraction_theta_max 0.989
_diffrn_measurement_device_type 'STOE IPDS I'
_diffrn_measurement_method 'phi scans'
_diffrn_radiation_monochromator graphite
_diffrn_radiation_source 'fine-focus sealed tube'
_diffrn_radiation_type MoK\a
_diffrn_radiation_wavelength 0.71073
_diffrn_reflns_av_R_equivalents 0.0635
_diffrn_reflns_av_sigmaI/netI 0.1044
_diffrn_reflns_limit_h_max 7
_diffrn_reflns_limit_h_min -11
_diffrn_reflns_limit_k_max 6
_diffrn_reflns_limit_k_min -10
_diffrn_reflns_limit_l_max 19
_diffrn_reflns_limit_l_min -19
_diffrn_reflns_number 2513
_diffrn_reflns_theta_full 28.07
_diffrn_reflns_theta_max 28.07
_diffrn_reflns_theta_min 2.69
_exptl_absorpt_coefficient_mu 17.364
_exptl_absorpt_correction_T_max 0.0416
_exptl_absorpt_correction_T_min 0.0146
_exptl_absorpt_correction_type numerical
_exptl_absorpt_process_details
;
The absorption correction (X-RED; StoeCie, 2001)
was performed after optimizing the crystal shape
using X-SHAPE (SToe&Cie, 1999).
;
_exptl_crystal_colour black-green
_exptl_crystal_density_diffrn 3.137
_exptl_crystal_density_method 'not measured'
_exptl_crystal_description block
_exptl_crystal_F_000 900
_exptl_crystal_size_max 0.16
_exptl_crystal_size_mid 0.14
_exptl_crystal_size_min 0.10
_refine_diff_density_max 1.418
_refine_diff_density_min -1.137
_refine_diff_density_rms 0.248
_refine_ls_extinction_coef 0.00046(11)
_refine_ls_extinction_expression Fc^*^=kFc[1+0.001xFc^2^\l^3^/sin(2\q)]^-1/4^
_refine_ls_extinction_method SHELXL
_refine_ls_goodness_of_fit_ref 0.815
_refine_ls_hydrogen_treatment none
_refine_ls_matrix_type full
_refine_ls_number_parameters 70
_refine_ls_number_reflns 1266
_refine_ls_number_restraints 0
_refine_ls_restrained_S_all 0.815
_refine_ls_R_factor_all 0.0610
_refine_ls_R_factor_gt 0.0352
_refine_ls_shift/su_max 0.001
_refine_ls_shift/su_mean 0.000
_refine_ls_structure_factor_coef Fsqd
_refine_ls_weighting_details 'calc w=1/[\s^2^(Fo^2^)+(0.0149P)^2^+0.0000P] where P=(Fo^2^+2Fc^2^)/3'
_refine_ls_weighting_scheme calc
_refine_ls_wR_factor_gt 0.0640
_refine_ls_wR_factor_ref 0.0696
_reflns_number_gt 890
_reflns_number_total 1266
_reflns_threshold_expression >2sigma(I)
_cod_data_source_file JSSC-2011-184-379.cif
_cod_data_source_block scn3
_cod_depositor_comments
;
The following automatic conversions were performed:

data item '_exptl_absorpt_correction_type' value 'Numerical' was
changed to 'numerical' in accordance with the built-in table derived
from the CIF Core dictionary named 'cif_core.dic' version 2.4.5 last
updated on 2014-11-21.

Automatic conversion script
Id: cif_fix_values 8369 2020-08-20 11:38:08Z andrius 
;
_cod_original_sg_symbol_H-M C2/c
_cod_database_code 1563338

loop_
_symmetry_equiv_pos_as_xyz
'x, y, z'
'-x, y, -z+1/2'
'x+1/2, y+1/2, z'
'-x+1/2, y+1/2, -z+1/2'
'-x, -y, -z'
'x, -y, z-1/2'
'-x+1/2, -y+1/2, -z'
'x+1/2, -y+1/2, z-1/2'

loop_
_atom_site_label
_atom_site_type_symbol
_atom_site_fract_x
_atom_site_fract_y
_atom_site_fract_z
_atom_site_U_iso_or_equiv
_atom_site_adp_type
_atom_site_occupancy
_atom_site_symmetry_multiplicity
_atom_site_calc_flag
_atom_site_refinement_flags
_atom_site_disorder_assembly
_atom_site_disorder_group
Hg1 Hg 0.0000 -0.04654(8) 0.2500 0.0329(2) Uani 1 2 d S . .
Cu1 Cu 0.0000 -0.5000 0.0000 0.0315(8) Uani 1 2 d S . .
S1 S -0.0051(15) -0.1561(4) 0.0949(2) 0.0385(10) Uani 1 1 d . . .
S2 S 0.2153(3) 0.1886(4) 0.2576(11) 0.0506(19) Uani 1 1 d . . .
C1 C 0.1785(12) -0.0984(15) 0.0660(8) 0.031(3) Uani 1 1 d . . .
C2 C 0.1387(13) 0.2924(16) 0.1550(9) 0.032(3) Uani 1 1 d . . .
N1 N 0.1989(10) -0.4416(18) -0.0432(7) 0.043(3) Uani 1 1 d . . .
N2 N -0.0862(12) -0.3693(15) -0.0965(8) 0.040(3) Uani 1 1 d . . .

loop_
_atom_site_aniso_label
_atom_site_aniso_U_11
_atom_site_aniso_U_22
_atom_site_aniso_U_33
_atom_site_aniso_U_23
_atom_site_aniso_U_13
_atom_site_aniso_U_12
Hg1 0.0334(3) 0.0401(3) 0.0253(3) 0.000 -0.0028(19) 0.000
Cu1 0.0213(10) 0.0432(13) 0.0300(13) 0.0087(7) -0.010(3) -0.007(4)
S1 0.0336(19) 0.0493(17) 0.0324(15) -0.0087(11) 0.000(5) 0.008(5)
S2 0.0319(16) 0.0442(17) 0.076(5) -0.011(4) 0.015(4) -0.0081(12)
C1 0.028(6) 0.038(8) 0.028(7) -0.001(5) 0.006(5) -0.011(5)
C2 0.020(5) 0.039(7) 0.036(8) -0.008(6) 0.009(5) -0.006(5)
N1 0.033(5) 0.055(7) 0.041(7) -0.002(6) 0.008(5) -0.001(6)
N2 0.040(6) 0.051(7) 0.029(7) 0.008(6) -0.007(5) -0.005(5)

loop_
_atom_type_symbol
_atom_type_description
_atom_type_scat_dispersion_real
_atom_type_scat_dispersion_imag
_atom_type_scat_source
C C 0.0033 0.0016 'International Tables Vol C Tables 4.2.6.8 and 6.1.1.4'
Cu Cu 0.3201 1.2651 'International Tables Vol C Tables 4.2.6.8 and 6.1.1.4'
Hg Hg -2.3894 9.2266 'International Tables Vol C Tables 4.2.6.8 and 6.1.1.4'
N N 0.0061 0.0033 'International Tables Vol C Tables 4.2.6.8 and 6.1.1.4'
S S 0.1246 0.1234 'International Tables Vol C Tables 4.2.6.8 and 6.1.1.4'

loop_
_geom_angle_atom_site_label_1
_geom_angle_atom_site_label_2
_geom_angle_atom_site_label_3
_geom_angle
_geom_angle_site_symmetry_1
_geom_angle_site_symmetry_3
S1 Hg1 S1 140.52(14) . 2
S1 Hg1 S2 106.5(4) . .
S1 Hg1 S2 100.1(4) 2 .
S1 Hg1 S2 100.1(4) . 2
S1 Hg1 S2 106.5(4) 2 2
S2 Hg1 S2 94.05(14) . 2
N2 Cu1 N2 180.000(1) . 5_545
N2 Cu1 N1 89.7(5) . .
N2 Cu1 N1 90.3(5) 5_545 .
N2 Cu1 N1 90.3(5) . 5_545
N2 Cu1 N1 89.7(5) 5_545 5_545
N1 Cu1 N1 180.0(6) . 5_545
N2 Cu1 S1 84.1(4) . .
N2 Cu1 S1 95.9(4) 5_545 .
N1 Cu1 S1 88.4(4) . .
N1 Cu1 S1 91.6(4) 5_545 .
N2 Cu1 S1 95.9(4) . 5_545
N2 Cu1 S1 84.1(4) 5_545 5_545
N1 Cu1 S1 91.6(4) . 5_545
N1 Cu1 S1 88.4(4) 5_545 5_545
S1 Cu1 S1 180.000(1) . 5_545
C1 S1 Hg1 97.5(5) . .
C1 S1 Cu1 95.1(5) . .
Hg1 S1 Cu1 138.22(12) . .
C2 S2 Hg1 89.2(5) . .
N1 C1 S1 177.5(12) 7_545 .
N2 C2 S2 173.5(12) 5 .
C1 N1 Cu1 177.0(11) 7_545 .
C2 N2 Cu1 179.2(11) 5 .

loop_
_geom_bond_atom_site_label_1
_geom_bond_atom_site_label_2
_geom_bond_distance
_geom_bond_site_symmetry_2
Hg1 S1 2.497(3) .
Hg1 S1 2.497(3) 2
Hg1 S2 2.655(3) .
Hg1 S2 2.655(3) 2
Cu1 N2 1.938(11) .
Cu1 N2 1.938(11) 5_545
Cu1 N1 1.959(10) .
Cu1 N1 1.959(10) 5_545
Cu1 S1 3.014(3) .
Cu1 S1 3.014(3) 5_545
S1 C1 1.768(17) .
S2 C2 1.88(2) .
C1 N1 1.198(14) 7_545
C2 N2 1.165(16) 5
N1 C1 1.198(14) 7_545
N2 C2 1.165(16) 5
